data_7130983
loop_
_publ_author_name
'Nguyen, Thanh Binh'
'Retailleau, Pascal'

_publ_section_title
;
 Direct access to thieno[3,4-b]thiophenes via elemental sulfur-promoted
 sulfurative tetramerization of acetophenones
;
_journal_name_full 'Chemical Communications'
_journal_paper_doi 10.1039/D2CC05539B
_journal_year 2022
_chemical_formula_moiety 'C27 H13 N3 O2 S'
_chemical_formula_sum 'C27 H13 N3 O2 S'
_chemical_formula_weight 443.46
_chemical_name_systematic
;
'4,4'-(5-(4-cyanophenyl)thiophene-2,3-dicarbonyl)dibenzonitrile'
;
_space_group_crystal_system monoclinic
_space_group_IT_number 14
_space_group_name_Hall '-P 2ybc'
_space_group_name_H-M_alt 'P 1 21/c 1'
_atom_sites_solution_hydrogens geom
_atom_sites_solution_primary other
_atom_sites_solution_secondary difmap
_audit_creation_method SHELXL-2018/3
_audit_update_record
;
2022-08-03 deposited with the CCDC.	2022-11-08 downloaded from the CCDC.
;
_cell_angle_alpha 90
_cell_angle_beta 96.991(4)
_cell_angle_gamma 90
_cell_formula_units_Z 8
_cell_length_a 18.6659(8)
_cell_length_b 12.4099(6)
_cell_length_c 19.1062(7)
_cell_measurement_reflns_used 8649
_cell_measurement_temperature 293(2)
_cell_measurement_theta_max 27.4400
_cell_measurement_theta_min 2.2880
_cell_volume 4392.9(3)
_computing_cell_refinement 'CrysAlisPro 1.171.41.122a (Rigaku OD, 2021)'
_computing_data_collection 'CrysAlisPro 1.171.41.122a (Rigaku OD, 2021)'
_computing_data_reduction 'CrysAlisPro 1.171.41.122a (Rigaku OD, 2021)'
_computing_structure_refinement 'SHELXL-2018/3 (Sheldrick, 2018)'
_computing_structure_solution 'SHELXT 2018/2 (Sheldrick, 2018)'
_diffrn_ambient_temperature 293(2)
_diffrn_detector 'Dectris Pilatus200K 3R'
_diffrn_measured_fraction_theta_full 0.998
_diffrn_measured_fraction_theta_max 0.998
_diffrn_measurement_device 'four-circle diffractometer'
_diffrn_measurement_device_type 'Rigaku XtaLAB Pro: Kappa single'
_diffrn_radiation_monochromator 'Double bounce MaxFlux multilayer optic'
_diffrn_radiation_probe x-ray
_diffrn_radiation_type 'Mo K\a'
_diffrn_radiation_wavelength 0.71073
_diffrn_reflns_av_R_equivalents 0.0450
_diffrn_reflns_av_unetI/netI 0.0361
_diffrn_reflns_Laue_measured_fraction_full 0.998
_diffrn_reflns_Laue_measured_fraction_max 0.998
_diffrn_reflns_limit_h_max 22
_diffrn_reflns_limit_h_min -22
_diffrn_reflns_limit_k_max 14
_diffrn_reflns_limit_k_min -13
_diffrn_reflns_limit_l_max 22
_diffrn_reflns_limit_l_min -22
_diffrn_reflns_number 48311
_diffrn_reflns_point_group_measured_fraction_full 0.998
_diffrn_reflns_point_group_measured_fraction_max 0.998
_diffrn_reflns_theta_full 25.027
_diffrn_reflns_theta_max 25.027
_diffrn_reflns_theta_min 2.291
_diffrn_source 'micro-focus sealed X-ray tube'
_diffrn_source_type 'Rigaku mm003 (Mo) X-ray Source'
_exptl_absorpt_coefficient_mu 0.177
_exptl_absorpt_correction_T_max 1.000
_exptl_absorpt_correction_T_min 0.723
_exptl_absorpt_correction_type gaussian
_exptl_absorpt_process_details
;
CrysAlisPro 1.171.41.122a (Rigaku Oxford Diffraction, 2021)
Numerical absorption correction based on gaussian integration over
a multifaceted crystal model
Empirical absorption correction using spherical harmonics,
implemented in SCALE3 ABSPACK scaling algorithm.
;
_exptl_crystal_colour yellow
_exptl_crystal_density_diffrn 1.341
_exptl_crystal_description prism
_exptl_crystal_F_000 1824
_exptl_crystal_size_max 0.200
_exptl_crystal_size_mid 0.100
_exptl_crystal_size_min 0.020
_refine_diff_density_max 0.354
_refine_diff_density_min -0.154
_refine_diff_density_rms 0.042
_refine_ls_extinction_method none
_refine_ls_goodness_of_fit_ref 1.025
_refine_ls_hydrogen_treatment constr
_refine_ls_matrix_type full
_refine_ls_number_parameters 681
_refine_ls_number_reflns 7751
_refine_ls_number_restraints 282
_refine_ls_restrained_S_all 1.013
_refine_ls_R_factor_all 0.0853
_refine_ls_R_factor_gt 0.0500
_refine_ls_shift/su_max 0.003
_refine_ls_shift/su_mean 0.000
_refine_ls_structure_factor_coef Fsqd
_refine_ls_weighting_details 'w=1/[\s^2^(Fo^2^)+(0.0899P)^2^+0.4100P] where P=(Fo^2^+2Fc^2^)/3'
_refine_ls_weighting_scheme calc
_refine_ls_wR_factor_gt 0.1350
_refine_ls_wR_factor_ref 0.1546
_reflns_Friedel_coverage 0.000
_reflns_number_gt 5104
_reflns_number_total 7755
_reflns_threshold_expression 'I > 2\s(I)'
_cod_data_source_file d2cc05539b2.cif
_cod_data_source_block B14319F1
_cod_original_sg_symbol_H-M 'P 21/c'
_cod_database_code 7130983
_shelx_space_group_comment
;
The symmetry employed for this shelxl refinement is uniquely defined
by the following loop, which should always be used as a source of
symmetry information in preference to the above space-group names.
They are only intended as comments.
;
_shelx_estimated_absorpt_t_min 0.965
_shelx_estimated_absorpt_t_max 0.996

loop_
_space_group_symop_operation_xyz
'x, y, z'
'-x, y+1/2, -z+1/2'
'-x, -y, -z'
'x, -y-1/2, z-1/2'

loop_
_atom_site_label
_atom_site_type_symbol
_atom_site_fract_x
_atom_site_fract_y
_atom_site_fract_z
_atom_site_U_iso_or_equiv
_atom_site_adp_type
_atom_site_occupancy
_atom_site_site_symmetry_order
_atom_site_calc_flag
_atom_site_refinement_flags_posn
_atom_site_refinement_flags_adp
_atom_site_refinement_flags_occupancy
_atom_site_disorder_assembly
_atom_site_disorder_group
N1_1 N 1.07311(19) 0.4078(3) 0.84965(16) 0.1340(12) Uani 1 1 d . . . . .
O1_1 O 0.72250(9) 0.45952(14) 0.39650(9) 0.0735(5) Uani 1 1 d . . . . .
S1_1 S 0.88136(5) 0.17150(7) 0.49291(5) 0.0542(3) Uani 0.857(3) 1 d D U P A 1
C1_1 C 0.8653(4) 0.2841(5) 0.5416(2) 0.0489(15) Uani 0.857(3) 1 d D . P A 1
C2_1 C 0.8112(4) 0.3419(5) 0.5073(4) 0.0563(14) Uani 0.857(3) 1 d D U P A 1
H2_1 H 0.793503 0.403974 0.526423 0.068 Uiso 0.857(3) 1 calc R U P A 1
C3_1 C 0.7835(3) 0.3029(6) 0.4413(3) 0.0466(10) Uani 0.857(3) 1 d D U P A 1
C4_1 C 0.8172(4) 0.2089(4) 0.4247(3) 0.0473(11) Uani 0.857(3) 1 d D U P A 1
S1B_1 S 0.7961(7) 0.3768(10) 0.5141(6) 0.071(3) Uani 0.143(3) 1 d D U P A 2
C1B_1 C 0.854(3) 0.276(4) 0.5445(16) 0.0489(15) Uani 0.143(3) 1 d D . P A 2
C2B_1 C 0.8666(13) 0.212(2) 0.4893(13) 0.067(5) Uani 0.143(3) 1 d D U P A 2
H2B_1 H 0.902737 0.159649 0.492469 0.080 Uiso 0.143(3) 1 calc R U P A 2
C3B_1 C 0.820(3) 0.231(3) 0.4274(17) 0.055(5) Uani 0.143(3) 1 d D U P A 2
C4B_1 C 0.771(2) 0.311(4) 0.4355(18) 0.049(4) Uani 0.143(3) 1 d D U P A 2
O2_1 O 0.82922(13) 0.04986(15) 0.36476(10) 0.1004(7) Uani 1 1 d . . . . .
N2_1 N 0.45489(15) 0.0972(2) 0.19143(17) 0.1177(11) Uani 1 1 d . . . . .
N3_1 N 0.68868(16) 0.3769(2) 0.04573(12) 0.0992(9) Uani 1 1 d . . . . .
C5_1 C 0.90639(11) 0.30493(19) 0.61060(11) 0.0517(6) Uani 1 1 d . . . . .
C6_1 C 0.90899(15) 0.4078(2) 0.63720(13) 0.0762(8) Uani 1 1 d . . . . .
H6_1 H 0.882500 0.462004 0.612396 0.091 Uiso 1 1 calc R U . . .
C7_1 C 0.95051(16) 0.4322(2) 0.70052(14) 0.0834(8) Uani 1 1 d . . . . .
H7_1 H 0.951750 0.502320 0.717853 0.100 Uiso 1 1 calc R U . . .
C8_1 C 0.98968(13) 0.3527(2) 0.73739(12) 0.0649(7) Uani 1 1 d . . . . .
C9_1 C 0.98589(13) 0.2496(2) 0.71226(13) 0.0681(7) Uani 1 1 d . . . . .
H9_1 H 1.011047 0.195144 0.738159 0.082 Uiso 1 1 calc R U . . .
C10_1 C 0.94542(12) 0.2250(2) 0.64922(11) 0.0594(6) Uani 1 1 d . . . . .
H10_1 H 0.944191 0.154591 0.632418 0.071 Uiso 1 1 calc R U . . .
C11_1 C 1.03575(18) 0.3811(3) 0.80055(15) 0.0950(10) Uani 1 1 d . . . . .
C12_1 C 0.72187(12) 0.36151(19) 0.39660(11) 0.0512(5) Uani 1 1 d . . . . .
C13_1 C 0.66281(11) 0.30197(16) 0.35481(11) 0.0461(5) Uani 1 1 d . . . . .
C14_1 C 0.62673(11) 0.35243(19) 0.29588(12) 0.0543(6) Uani 1 1 d . . . . .
H14_1 H 0.639213 0.422370 0.284744 0.065 Uiso 1 1 calc R U . . .
C15_1 C 0.57275(12) 0.2999(2) 0.25390(12) 0.0609(6) Uani 1 1 d . . . . .
H15_1 H 0.549384 0.333542 0.213995 0.073 Uiso 1 1 calc R U . . .
C16_1 C 0.55341(11) 0.1969(2) 0.27127(12) 0.0577(6) Uani 1 1 d . . . . .
C17_1 C 0.58717(12) 0.14716(19) 0.33124(12) 0.0570(6) Uani 1 1 d . . . . .
H17_1 H 0.572793 0.078737 0.343663 0.068 Uiso 1 1 calc R U . . .
C18_1 C 0.64224(11) 0.19949(18) 0.37248(12) 0.0533(6) Uani 1 1 d . . . . .
H18_1 H 0.665613 0.165702 0.412321 0.064 Uiso 1 1 calc R U . . .
C19_1 C 0.49806(15) 0.1411(2) 0.22734(15) 0.0788(8) Uani 1 1 d . . . . .
C20_1 C 0.81326(13) 0.1451(2) 0.36062(12) 0.0612(6) Uani 1 1 d . . . . .
C21_1 C 0.79103(12) 0.19571(18) 0.29099(11) 0.0518(6) Uani 1 1 d . . . . .
C22_1 C 0.74906(13) 0.13664(19) 0.23974(11) 0.0593(6) Uani 1 1 d . . . . .
H22_1 H 0.738028 0.065160 0.248393 0.071 Uiso 1 1 calc R U . . .
C23_1 C 0.72368(13) 0.1831(2) 0.17624(11) 0.0606(6) Uani 1 1 d . . . . .
H23_1 H 0.694571 0.143785 0.142435 0.073 Uiso 1 1 calc R U . . .
C24_1 C 0.74161(12) 0.2884(2) 0.16291(11) 0.0570(6) Uani 1 1 d . . . . .
C25_1 C 0.78639(12) 0.3469(2) 0.21185(11) 0.0577(6) Uani 1 1 d . . . . .
H25_1 H 0.799957 0.416688 0.201627 0.069 Uiso 1 1 calc R U . . .
C26_1 C 0.81085(11) 0.30049(19) 0.27626(11) 0.0531(6) Uani 1 1 d . . . . .
H26_1 H 0.840588 0.339511 0.309719 0.064 Uiso 1 1 calc R U . . .
C27_1 C 0.71229(15) 0.3384(2) 0.09663(13) 0.0727(7) Uani 1 1 d . . . . .
N1_2 N 1.02042(13) 0.6520(2) 0.62099(12) 0.0954(8) Uani 1 1 d . . . . .
O1_2 O 0.65577(10) 0.53279(14) 0.17394(9) 0.0755(5) Uani 1 1 d . . . . .
S1_2 S 0.82726(6) 0.82285(9) 0.25064(6) 0.0565(4) Uani 0.757(3) 1 d D U P B 1
C1_2 C 0.8093(6) 0.7217(8) 0.3065(5) 0.048(3) Uani 0.757(3) 1 d D . P B 1
C2_2 C 0.7575(3) 0.6570(4) 0.2752(3) 0.0526(14) Uani 0.757(3) 1 d D U P B 1
H2_2 H 0.742431 0.595309 0.296967 0.063 Uiso 0.757(3) 1 calc R U P B 1
C3_2 C 0.7279(5) 0.6883(9) 0.2083(5) 0.0463(15) Uani 0.757(3) 1 d D U P B 1
C4_2 C 0.7610(5) 0.7804(5) 0.1862(4) 0.0468(13) Uani 0.757(3) 1 d D U P B 1
S1B_2 S 0.7427(3) 0.6160(4) 0.2840(3) 0.0582(13) Uani 0.243(3) 1 d D U P B 2
C1B_2 C 0.8156(16) 0.699(2) 0.3021(15) 0.040(7) Uani 0.243(3) 1 d D . P B 2
C2B_2 C 0.8104(8) 0.7767(12) 0.2522(9) 0.073(4) Uani 0.243(3) 1 d D U P B 2
H2B_2 H 0.836248 0.840798 0.257712 0.088 Uiso 0.243(3) 1 calc R U P B 2
C3B_2 C 0.7634(17) 0.753(2) 0.1921(12) 0.053(4) Uani 0.243(3) 1 d D U P B 2
C4B_2 C 0.7163(18) 0.673(3) 0.2037(14) 0.044(4) Uani 0.243(3) 1 d D U P B 2
O2_2 O 0.77260(12) 0.93214(16) 0.12237(10) 0.0947(6) Uani 1 1 d . . . . .
N2_2 N 0.39690(15) 0.9057(2) -0.03443(17) 0.1101(10) Uani 1 1 d . . . . .
N3_2 N 0.64255(19) 0.6007(2) -0.19475(14) 0.1172(11) Uani 1 1 d . . . . .
C5_2 C 0.85495(11) 0.70510(19) 0.37469(11) 0.0521(5) Uani 1 1 d . . . . .
C6_2 C 0.88120(12) 0.7939(2) 0.41328(12) 0.0586(6) Uani 1 1 d . . . . .
H6_2 H 0.870852 0.862661 0.395445 0.070 Uiso 1 1 calc R U . . .
C7_2 C 0.92230(12) 0.7824(2) 0.47747(12) 0.0610(6) Uani 1 1 d . . . . .
H7_2 H 0.939140 0.842885 0.503099 0.073 Uiso 1 1 calc R U . . .
C8_2 C 0.93842(12) 0.6810(2) 0.50366(11) 0.0578(6) Uani 1 1 d . . . . .
C9_2 C 0.91341(13) 0.5916(2) 0.46585(13) 0.0714(7) Uani 1 1 d . . . . .
H9_2 H 0.924522 0.523107 0.483649 0.086 Uiso 1 1 calc R U . . .
C10_2 C 0.87181(13) 0.6035(2) 0.40145(13) 0.0672(7) Uani 1 1 d . . . . .
H10_2 H 0.855043 0.542833 0.375944 0.081 Uiso 1 1 calc R U . . .
C11_2 C 0.98355(14) 0.6663(2) 0.57024(13) 0.0705(7) Uani 1 1 d . . . . .
C12_2 C 0.66225(12) 0.62946(19) 0.16773(11) 0.0533(6) Uani 1 1 d . . . . .
C13_2 C 0.60519(11) 0.69205(18) 0.12372(11) 0.0497(5) Uani 1 1 d . . . . .
C14_2 C 0.58780(12) 0.79639(19) 0.14060(12) 0.0549(6) Uani 1 1 d . . . . .
H14_2 H 0.612936 0.829721 0.179732 0.066 Uiso 1 1 calc R U . . .
C15_2 C 0.53371(11) 0.8515(2) 0.10014(12) 0.0591(6) Uani 1 1 d . . . . .
H15_2 H 0.521741 0.921194 0.112327 0.071 Uiso 1 1 calc R U . . .
C16_2 C 0.49739(12) 0.8026(2) 0.04140(13) 0.0607(6) Uani 1 1 d . . . . .
C17_2 C 0.51417(13) 0.6978(2) 0.02384(13) 0.0666(7) Uani 1 1 d . . . . .
H17_2 H 0.489414 0.665153 -0.015751 0.080 Uiso 1 1 calc R U . . .
C18_2 C 0.56765(12) 0.6421(2) 0.06523(12) 0.0588(6) Uani 1 1 d . . . . .
H18_2 H 0.578494 0.571469 0.054037 0.071 Uiso 1 1 calc R U . . .
C19_2 C 0.44094(15) 0.8607(2) -0.00134(15) 0.0800(8) Uani 1 1 d . . . . .
C20_2 C 0.75637(13) 0.8362(2) 0.12123(12) 0.0610(6) Uani 1 1 d . . . . .
C21_2 C 0.73344(11) 0.78148(19) 0.05327(11) 0.0518(5) Uani 1 1 d . . . . .
C22_2 C 0.75085(12) 0.67501(19) 0.04132(11) 0.0569(6) Uani 1 1 d . . . . .
H22_2 H 0.777753 0.635401 0.076564 0.068 Uiso 1 1 calc R U . . .
C23_2 C 0.72812(13) 0.6278(2) -0.02312(12) 0.0627(6) Uani 1 1 d . . . . .
H23_2 H 0.739956 0.556666 -0.031725 0.075 Uiso 1 1 calc R U . . .
C24_2 C 0.68765(13) 0.6876(2) -0.07456(11) 0.0602(6) Uani 1 1 d . . . . .
C25_2 C 0.67115(13) 0.7944(2) -0.06331(12) 0.0622(6) Uani 1 1 d . . . . .
H25_2 H 0.644425 0.834052 -0.098661 0.075 Uiso 1 1 calc R U . . .
C26_2 C 0.69442(12) 0.84125(19) 0.00016(12) 0.0589(6) Uani 1 1 d . . . . .
H26_2 H 0.684105 0.913305 0.007807 0.071 Uiso 1 1 calc R U . . .
C27_2 C 0.66242(17) 0.6382(2) -0.14174(14) 0.0818(8) Uani 1 1 d . . . . .

loop_
_atom_site_aniso_label
_atom_site_aniso_U_11
_atom_site_aniso_U_22
_atom_site_aniso_U_33
_atom_site_aniso_U_23
_atom_site_aniso_U_13
_atom_site_aniso_U_12
N1_1 0.167(3) 0.131(3) 0.085(2) -0.0053(18) -0.060(2) -0.017(2)
O1_1 0.0860(12) 0.0509(11) 0.0768(12) -0.0057(9) -0.0176(9) 0.0020(8)
S1_1 0.0593(5) 0.0582(6) 0.0405(4) 0.0018(4) -0.0117(3) 0.0108(4)
C1_1 0.048(3) 0.0584(18) 0.0382(12) 0.0035(12) -0.0029(14) -0.004(2)
C2_1 0.062(3) 0.059(3) 0.046(2) -0.003(2) 0.0011(19) 0.005(2)
C3_1 0.046(3) 0.052(2) 0.0380(18) 0.0026(17) -0.0077(14) -0.0002(17)
C4_1 0.0530(18) 0.048(3) 0.0377(16) 0.0038(15) -0.0089(14) 0.0002(19)
S1B_1 0.070(5) 0.097(7) 0.043(3) 0.003(4) -0.012(3) -0.004(4)
C1B_1 0.048(3) 0.0584(18) 0.0382(12) 0.0035(12) -0.0029(14) -0.004(2)
C2B_1 0.069(9) 0.072(10) 0.057(8) 0.021(8) 0.000(7) 0.010(8)
C3B_1 0.059(8) 0.062(9) 0.041(8) 0.007(7) -0.004(7) 0.001(8)
C4B_1 0.060(9) 0.055(8) 0.031(7) 0.005(7) 0.000(7) -0.003(7)
O2_1 0.160(2) 0.0593(12) 0.0714(12) -0.0048(10) -0.0285(12) 0.0332(12)
N2_1 0.113(2) 0.103(2) 0.121(2) 0.0062(17) -0.0504(19) -0.0296(17)
N3_1 0.162(2) 0.0859(17) 0.0442(13) 0.0010(12) -0.0114(15) 0.0249(17)
C5_1 0.0501(12) 0.0652(15) 0.0384(11) 0.0020(11) -0.0008(9) -0.0001(10)
C6_1 0.0961(19) 0.0684(18) 0.0558(15) -0.0005(13) -0.0241(14) 0.0142(14)
C7_1 0.107(2) 0.0753(19) 0.0601(16) -0.0140(14) -0.0200(15) 0.0047(16)
C8_1 0.0663(15) 0.0790(19) 0.0454(13) 0.0026(13) -0.0090(11) -0.0041(13)
C9_1 0.0648(15) 0.0807(19) 0.0536(14) 0.0113(14) -0.0138(11) 0.0072(13)
C10_1 0.0602(13) 0.0677(15) 0.0467(13) 0.0015(12) -0.0084(10) 0.0046(12)
C11_1 0.112(2) 0.104(2) 0.0584(17) 0.0059(16) -0.0325(16) -0.0145(19)
C12_1 0.0591(13) 0.0477(14) 0.0456(12) -0.0011(10) 0.0010(10) 0.0035(10)
C13_1 0.0470(11) 0.0468(13) 0.0436(11) 0.0004(10) 0.0015(9) 0.0062(9)
C14_1 0.0520(12) 0.0513(13) 0.0575(13) 0.0081(11) -0.0017(10) 0.0032(10)
C15_1 0.0540(13) 0.0705(17) 0.0542(14) 0.0086(12) -0.0094(11) 0.0053(11)
C16_1 0.0497(13) 0.0645(16) 0.0572(14) -0.0047(12) -0.0011(11) 0.0003(11)
C17_1 0.0589(13) 0.0521(14) 0.0598(14) 0.0021(11) 0.0065(11) -0.0025(11)
C18_1 0.0576(13) 0.0533(14) 0.0469(12) 0.0043(10) -0.0019(10) 0.0030(10)
C19_1 0.0699(16) 0.0820(19) 0.0779(18) 0.0004(15) -0.0184(14) -0.0120(15)
C20_1 0.0709(15) 0.0546(15) 0.0543(14) -0.0006(12) -0.0075(11) 0.0107(12)
C21_1 0.0575(13) 0.0561(14) 0.0399(11) -0.0040(10) -0.0016(10) 0.0118(10)
C22_1 0.0762(15) 0.0521(14) 0.0477(13) -0.0076(11) 0.0000(11) 0.0074(11)
C23_1 0.0724(15) 0.0672(16) 0.0394(12) -0.0118(11) -0.0051(11) 0.0110(12)
C24_1 0.0665(14) 0.0688(16) 0.0350(11) -0.0039(11) 0.0041(10) 0.0170(12)
C25_1 0.0634(14) 0.0629(15) 0.0473(13) 0.0013(11) 0.0088(11) 0.0048(11)
C26_1 0.0500(12) 0.0655(15) 0.0425(12) -0.0047(11) 0.0005(9) 0.0037(11)
C27_1 0.101(2) 0.0760(18) 0.0393(13) -0.0058(13) 0.0015(13) 0.0180(15)
N1_2 0.1048(19) 0.111(2) 0.0599(15) 0.0075(13) -0.0331(14) -0.0053(14)
O1_2 0.1000(13) 0.0550(11) 0.0677(11) 0.0084(9) -0.0046(9) 0.0044(9)
S1_2 0.0582(6) 0.0636(8) 0.0431(5) 0.0037(5) -0.0119(4) -0.0068(5)
C1_2 0.056(4) 0.051(5) 0.036(3) -0.005(3) -0.002(2) 0.010(3)
C2_2 0.060(3) 0.051(3) 0.046(2) 0.009(2) 0.0050(19) 0.006(2)
C3_2 0.046(3) 0.054(4) 0.037(2) 0.001(2) -0.0047(18) 0.001(2)
C4_2 0.051(2) 0.042(3) 0.043(2) -0.0013(18) -0.0090(17) 0.006(2)
S1B_2 0.066(2) 0.064(3) 0.0405(18) 0.0043(18) -0.0111(15) 0.0043(19)
C1B_2 0.033(7) 0.031(10) 0.055(12) 0.005(8) 0.003(6) 0.015(8)
C2B_2 0.078(7) 0.067(7) 0.071(7) -0.013(6) -0.008(5) -0.009(6)
C3B_2 0.063(7) 0.052(9) 0.040(6) 0.006(5) -0.006(5) 0.006(7)
C4B_2 0.052(8) 0.042(7) 0.035(6) 0.000(5) -0.002(5) 0.004(5)
O2_2 0.1339(17) 0.0698(13) 0.0734(13) 0.0040(10) -0.0159(12) -0.0306(12)
N2_2 0.0981(19) 0.101(2) 0.118(2) 0.0109(17) -0.0401(17) 0.0194(16)
N3_2 0.196(3) 0.0868(19) 0.0602(16) 0.0045(14) -0.0176(18) -0.0387(19)
C5_2 0.0480(12) 0.0661(15) 0.0399(11) 0.0007(11) -0.0032(9) 0.0057(10)
C6_2 0.0625(14) 0.0621(15) 0.0481(13) -0.0017(11) -0.0053(11) 0.0078(11)
C7_2 0.0604(14) 0.0714(17) 0.0479(13) -0.0110(12) -0.0062(11) 0.0024(12)
C8_2 0.0532(13) 0.0747(17) 0.0425(12) 0.0019(12) -0.0068(10) 0.0020(12)
C9_2 0.0756(16) 0.0692(17) 0.0617(15) 0.0110(13) -0.0227(13) -0.0008(13)
C10_2 0.0732(16) 0.0651(16) 0.0562(14) 0.0000(12) -0.0202(12) -0.0017(13)
C11_2 0.0731(16) 0.0816(18) 0.0520(14) 0.0022(13) -0.0120(13) -0.0033(13)
C12_2 0.0671(15) 0.0517(15) 0.0413(12) 0.0051(11) 0.0069(11) 0.0038(11)
C13_2 0.0485(12) 0.0571(14) 0.0431(12) 0.0037(10) 0.0043(9) -0.0019(10)
C14_2 0.0565(13) 0.0596(15) 0.0470(12) -0.0006(11) 0.0002(10) 0.0025(11)
C15_2 0.0577(14) 0.0608(15) 0.0580(14) 0.0050(12) 0.0040(11) 0.0036(11)
C16_2 0.0522(13) 0.0676(17) 0.0604(15) 0.0104(12) -0.0011(11) -0.0001(11)
C17_2 0.0590(14) 0.0820(19) 0.0545(14) -0.0024(13) -0.0110(11) -0.0097(13)
C18_2 0.0590(14) 0.0591(14) 0.0569(14) -0.0030(12) 0.0007(11) -0.0024(11)
C19_2 0.0683(17) 0.090(2) 0.0753(18) 0.0124(16) -0.0158(14) 0.0038(15)
C20_2 0.0653(15) 0.0621(16) 0.0529(14) 0.0023(12) -0.0033(11) -0.0083(12)
C21_2 0.0517(12) 0.0575(14) 0.0457(12) 0.0057(11) 0.0042(10) -0.0071(10)
C22_2 0.0614(14) 0.0663(16) 0.0431(12) 0.0090(11) 0.0062(10) 0.0066(11)
C23_2 0.0805(16) 0.0601(15) 0.0497(14) 0.0039(12) 0.0170(12) 0.0024(12)
C24_2 0.0738(15) 0.0659(17) 0.0406(12) 0.0061(11) 0.0056(11) -0.0149(12)
C25_2 0.0727(15) 0.0652(16) 0.0459(13) 0.0151(12) -0.0042(11) -0.0071(12)
C26_2 0.0706(15) 0.0526(14) 0.0516(13) 0.0105(11) 0.0003(11) -0.0055(11)
C27_2 0.118(2) 0.0744(19) 0.0494(15) 0.0081(14) -0.0035(15) -0.0285(17)

loop_
_atom_type_symbol
_atom_type_description
_atom_type_scat_dispersion_real
_atom_type_scat_dispersion_imag
_atom_type_scat_source
C C 0.0033 0.0016 'International Tables Vol C Tables 4.2.6.8 and 6.1.1.4'
N N 0.0061 0.0033 'International Tables Vol C Tables 4.2.6.8 and 6.1.1.4'
O O 0.0106 0.0060 'International Tables Vol C Tables 4.2.6.8 and 6.1.1.4'
S S 0.1246 0.1234 'International Tables Vol C Tables 4.2.6.8 and 6.1.1.4'
H H 0.0000 0.0000 'International Tables Vol C Tables 4.2.6.8 and 6.1.1.4'

loop_
_exptl_crystal_face_index_h
_exptl_crystal_face_index_k
_exptl_crystal_face_index_l
_exptl_crystal_face_perp_dist
1 1 5 0.0686
-5 -4 -1 0.0288
-1 0 0 0.0023
1 0 0 0.0163
0 -1 -5 0.0467
1 1 1 0.0372
5 4 -2 0.0557

loop_
_geom_angle_atom_site_label_1
_geom_angle_atom_site_label_2
_geom_angle_atom_site_label_3
_geom_angle
_geom_angle_site_symmetry_1
_geom_angle_site_symmetry_3
_geom_angle_publ_flag
C4_1 S1_1 C1_1 92.27(18) . . ?
C2_1 C1_1 C5_1 128.7(4) . . ?
C2_1 C1_1 S1_1 109.8(3) . . ?
C5_1 C1_1 S1_1 121.5(3) . . ?
C1_1 C2_1 C3_1 115.6(4) . . ?
C4_1 C3_1 C2_1 111.8(3) . . ?
C4_1 C3_1 C12_1 127.3(4) . . ?
C2_1 C3_1 C12_1 120.8(4) . . ?
C3_1 C4_1 C20_1 132.5(4) . . ?
C3_1 C4_1 S1_1 110.4(3) . . ?
C20_1 C4_1 S1_1 116.8(3) . . ?
C1B_1 S1B_1 C4B_1 92.4(13) . . ?
C2B_1 C1B_1 C5_1 129(3) . . ?
C2B_1 C1B_1 S1B_1 108.9(14) . . ?
C5_1 C1B_1 S1B_1 114(2) . . ?
C1B_1 C2B_1 C3B_1 114.2(15) . . ?
C4B_1 C3B_1 C2B_1 112.5(16) . . ?
C4B_1 C3B_1 C20_1 124(2) . . ?
C2B_1 C3B_1 C20_1 122(2) . . ?
C12_1 C4B_1 C3B_1 137(2) . . ?
C12_1 C4B_1 S1B_1 112.1(19) . . ?
C3B_1 C4B_1 S1B_1 109.1(15) . . ?
C6_1 C5_1 C10_1 118.4(2) . . ?
C6_1 C5_1 C1_1 119.2(3) . . ?
C10_1 C5_1 C1_1 122.4(3) . . ?
C6_1 C5_1 C1B_1 121.0(11) . . ?
C10_1 C5_1 C1B_1 120.3(13) . . ?
C5_1 C6_1 C7_1 121.1(2) . . ?
C8_1 C7_1 C6_1 119.8(3) . . ?
C9_1 C8_1 C7_1 119.5(2) . . ?
C9_1 C8_1 C11_1 121.6(2) . . ?
C7_1 C8_1 C11_1 118.8(3) . . ?
C8_1 C9_1 C10_1 121.0(2) . . ?
C9_1 C10_1 C5_1 120.2(2) . . ?
N1_1 C11_1 C8_1 177.1(4) . . ?
O1_1 C12_1 C4B_1 119(2) . . ?
O1_1 C12_1 C13_1 120.4(2) . . ?
C4B_1 C12_1 C13_1 120(2) . . ?
O1_1 C12_1 C3_1 118.0(3) . . ?
C13_1 C12_1 C3_1 121.6(3) . . ?
C18_1 C13_1 C14_1 119.4(2) . . ?
C18_1 C13_1 C12_1 122.64(19) . . ?
C14_1 C13_1 C12_1 117.9(2) . . ?
C15_1 C14_1 C13_1 120.5(2) . . ?
C14_1 C15_1 C16_1 119.6(2) . . ?
C15_1 C16_1 C17_1 120.4(2) . . ?
C15_1 C16_1 C19_1 120.0(2) . . ?
C17_1 C16_1 C19_1 119.6(2) . . ?
C18_1 C17_1 C16_1 119.7(2) . . ?
C17_1 C18_1 C13_1 120.2(2) . . ?
N2_1 C19_1 C16_1 178.7(3) . . ?
O2_1 C20_1 C4_1 119.1(3) . . ?
O2_1 C20_1 C21_1 120.5(2) . . ?
C4_1 C20_1 C21_1 120.4(3) . . ?
O2_1 C20_1 C3B_1 125.3(13) . . ?
C21_1 C20_1 C3B_1 114.0(14) . . ?
C22_1 C21_1 C26_1 119.5(2) . . ?
C22_1 C21_1 C20_1 118.8(2) . . ?
C26_1 C21_1 C20_1 121.7(2) . . ?
C23_1 C22_1 C21_1 120.4(2) . . ?
C22_1 C23_1 C24_1 119.7(2) . . ?
C23_1 C24_1 C25_1 120.8(2) . . ?
C23_1 C24_1 C27_1 119.4(2) . . ?
C25_1 C24_1 C27_1 119.8(2) . . ?
C24_1 C25_1 C26_1 119.3(2) . . ?
C25_1 C26_1 C21_1 120.1(2) . . ?
N3_1 C27_1 C24_1 179.0(3) . . ?
C1_2 S1_2 C4_2 92.5(3) . . ?
C2_2 C1_2 C5_2 127.9(6) . . ?
C2_2 C1_2 S1_2 110.4(5) . . ?
C5_2 C1_2 S1_2 121.1(5) . . ?
C1_2 C2_2 C3_2 115.3(6) . . ?
C2_2 C3_2 C4_2 111.7(5) . . ?
C2_2 C3_2 C12_2 122.0(5) . . ?
C4_2 C3_2 C12_2 126.2(6) . . ?
C3_2 C4_2 C20_2 133.3(6) . . ?
C3_2 C4_2 S1_2 110.1(4) . . ?
C20_2 C4_2 S1_2 116.2(4) . . ?
C1B_2 S1B_2 C4B_2 93.9(10) . . ?
C2B_2 C1B_2 C5_2 127.0(17) . . ?
C2B_2 C1B_2 S1B_2 107.5(11) . . ?
C5_2 C1B_2 S1B_2 120.7(15) . . ?
C1B_2 C2B_2 C3B_2 114.7(13) . . ?
C4B_2 C3B_2 C2B_2 111.8(15) . . ?
C4B_2 C3B_2 C20_2 125.8(17) . . ?
C2B_2 C3B_2 C20_2 121.0(15) . . ?
C12_2 C4B_2 C3B_2 135.1(18) . . ?
C12_2 C4B_2 S1B_2 115.6(15) . . ?
C3B_2 C4B_2 S1B_2 109.2(13) . . ?
C6_2 C5_2 C10_2 118.7(2) . . ?
C6_2 C5_2 C1_2 119.1(4) . . ?
C10_2 C5_2 C1_2 122.2(4) . . ?
C6_2 C5_2 C1B_2 129.9(11) . . ?
C10_2 C5_2 C1B_2 111.1(12) . . ?
C7_2 C6_2 C5_2 121.1(2) . . ?
C6_2 C7_2 C8_2 119.7(2) . . ?
C7_2 C8_2 C9_2 120.2(2) . . ?
C7_2 C8_2 C11_2 120.9(2) . . ?
C9_2 C8_2 C11_2 118.9(2) . . ?
C8_2 C9_2 C10_2 120.1(2) . . ?
C9_2 C10_2 C5_2 120.3(2) . . ?
N1_2 C11_2 C8_2 177.3(3) . . ?
O1_2 C12_2 C4B_2 116.8(14) . . ?
O1_2 C12_2 C13_2 119.8(2) . . ?
C4B_2 C12_2 C13_2 123.2(15) . . ?
O1_2 C12_2 C3_2 120.0(4) . . ?
C13_2 C12_2 C3_2 120.2(4) . . ?
C14_2 C13_2 C18_2 119.7(2) . . ?
C14_2 C13_2 C12_2 121.8(2) . . ?
C18_2 C13_2 C12_2 118.4(2) . . ?
C15_2 C14_2 C13_2 120.8(2) . . ?
C14_2 C15_2 C16_2 119.5(2) . . ?
C15_2 C16_2 C17_2 120.4(2) . . ?
C15_2 C16_2 C19_2 119.5(2) . . ?
C17_2 C16_2 C19_2 120.1(2) . . ?
C18_2 C17_2 C16_2 120.0(2) . . ?
C17_2 C18_2 C13_2 119.7(2) . . ?
N2_2 C19_2 C16_2 179.8(4) . . ?
O2_2 C20_2 C4_2 118.0(3) . . ?
O2_2 C20_2 C21_2 120.3(2) . . ?
C4_2 C20_2 C21_2 121.7(3) . . ?
O2_2 C20_2 C3B_2 125.4(9) . . ?
C21_2 C20_2 C3B_2 114.1(9) . . ?
C22_2 C21_2 C26_2 120.1(2) . . ?
C22_2 C21_2 C20_2 122.2(2) . . ?
C26_2 C21_2 C20_2 117.7(2) . . ?
C23_2 C22_2 C21_2 119.8(2) . . ?
C24_2 C23_2 C22_2 119.2(2) . . ?
C23_2 C24_2 C25_2 121.1(2) . . ?
C23_2 C24_2 C27_2 119.6(2) . . ?
C25_2 C24_2 C27_2 119.3(2) . . ?
C26_2 C25_2 C24_2 119.5(2) . . ?
C25_2 C26_2 C21_2 120.2(2) . . ?
N3_2 C27_2 C24_2 179.1(3) . . ?

loop_
_geom_bond_atom_site_label_1
_geom_bond_atom_site_label_2
_geom_bond_distance
_geom_bond_site_symmetry_2
_geom_bond_publ_flag
N1_1 C11_1 1.148(3) . ?
O1_1 C12_1 1.216(3) . ?
S1_1 C4_1 1.723(5) . ?
S1_1 C1_1 1.725(5) . ?
C1_1 C2_1 1.343(6) . ?
C1_1 C5_1 1.465(5) . ?
C2_1 C3_1 1.391(7) . ?
C3_1 C4_1 1.381(4) . ?
C3_1 C12_1 1.530(5) . ?
C4_1 C20_1 1.452(5) . ?
S1B_1 C1B_1 1.717(18) . ?
S1B_1 C4B_1 1.723(17) . ?
C1B_1 C2B_1 1.360(16) . ?
C1B_1 C5_1 1.54(3) . ?
C2B_1 C3B_1 1.40(2) . ?
C3B_1 C4B_1 1.373(16) . ?
C3B_1 C20_1 1.66(2) . ?
C4B_1 C12_1 1.27(3) . ?
O2_1 C20_1 1.219(3) . ?
N2_1 C19_1 1.133(3) . ?
N3_1 C27_1 1.124(3) . ?
C5_1 C6_1 1.372(3) . ?
C5_1 C10_1 1.389(3) . ?
C6_1 C7_1 1.389(3) . ?
C7_1 C8_1 1.371(4) . ?
C8_1 C9_1 1.366(4) . ?
C8_1 C11_1 1.438(3) . ?
C9_1 C10_1 1.376(3) . ?
C12_1 C13_1 1.478(3) . ?
C13_1 C18_1 1.382(3) . ?
C13_1 C14_1 1.389(3) . ?
C14_1 C15_1 1.374(3) . ?
C15_1 C16_1 1.379(3) . ?
C16_1 C17_1 1.384(3) . ?
C16_1 C19_1 1.429(3) . ?
C17_1 C18_1 1.379(3) . ?
C20_1 C21_1 1.484(3) . ?
C21_1 C22_1 1.387(3) . ?
C21_1 C26_1 1.390(3) . ?
C22_1 C23_1 1.374(3) . ?
C23_1 C24_1 1.380(3) . ?
C24_1 C25_1 1.382(3) . ?
C24_1 C27_1 1.456(3) . ?
C25_1 C26_1 1.385(3) . ?
N1_2 C11_2 1.133(3) . ?
O1_2 C12_2 1.213(3) . ?
S1_2 C1_2 1.707(7) . ?
S1_2 C4_2 1.717(7) . ?
C1_2 C2_2 1.341(8) . ?
C1_2 C5_2 1.482(6) . ?
C2_2 C3_2 1.387(8) . ?
C3_2 C4_2 1.388(6) . ?
C3_2 C12_2 1.551(6) . ?
C4_2 C20_2 1.415(6) . ?
S1B_2 C1B_2 1.705(17) . ?
S1B_2 C4B_2 1.708(17) . ?
C1B_2 C2B_2 1.354(16) . ?
C1B_2 C5_2 1.49(2) . ?
C2B_2 C3B_2 1.388(19) . ?
C3B_2 C4B_2 1.364(15) . ?
C3B_2 C20_2 1.692(18) . ?
C4B_2 C12_2 1.271(19) . ?
O2_2 C20_2 1.228(3) . ?
N2_2 C19_2 1.123(3) . ?
N3_2 C27_2 1.135(3) . ?
C5_2 C6_2 1.382(3) . ?
C5_2 C10_2 1.382(3) . ?
C6_2 C7_2 1.373(3) . ?
C7_2 C8_2 1.373(3) . ?
C8_2 C9_2 1.374(3) . ?
C8_2 C11_2 1.449(3) . ?
C9_2 C10_2 1.381(3) . ?
C12_2 C13_2 1.492(3) . ?
C13_2 C14_2 1.383(3) . ?
C13_2 C18_2 1.391(3) . ?
C14_2 C15_2 1.376(3) . ?
C15_2 C16_2 1.379(3) . ?
C16_2 C17_2 1.388(4) . ?
C16_2 C19_2 1.445(3) . ?
C17_2 C18_2 1.381(3) . ?
C20_2 C21_2 1.482(3) . ?
C21_2 C22_2 1.386(3) . ?
C21_2 C26_2 1.389(3) . ?
C22_2 C23_2 1.383(3) . ?
C23_2 C24_2 1.381(3) . ?
C24_2 C25_2 1.383(3) . ?
C24_2 C27_2 1.449(4) . ?
C25_2 C26_2 1.367(3) . ?

loop_
_geom_torsion_atom_site_label_1
_geom_torsion_atom_site_label_2
_geom_torsion_atom_site_label_3
_geom_torsion_atom_site_label_4
_geom_torsion
_geom_torsion_site_symmetry_1
_geom_torsion_site_symmetry_2
_geom_torsion_site_symmetry_3
_geom_torsion_site_symmetry_4
_geom_torsion_publ_flag
C4_1 S1_1 C1_1 C2_1 2.8(7) . . . . ?
C4_1 S1_1 C1_1 C5_1 -178.6(6) . . . . ?
C5_1 C1_1 C2_1 C3_1 178.7(8) . . . . ?
S1_1 C1_1 C2_1 C3_1 -2.9(10) . . . . ?
C1_1 C2_1 C3_1 C4_1 1.3(11) . . . . ?
C1_1 C2_1 C3_1 C12_1 -179.8(7) . . . . ?
C2_1 C3_1 C4_1 C20_1 -172.3(8) . . . . ?
C12_1 C3_1 C4_1 C20_1 9.0(16) . . . . ?
C2_1 C3_1 C4_1 S1_1 0.9(10) . . . . ?
C12_1 C3_1 C4_1 S1_1 -177.8(7) . . . . ?
C1_1 S1_1 C4_1 C3_1 -2.1(7) . . . . ?
C1_1 S1_1 C4_1 C20_1 172.2(6) . . . . ?
C4B_1 S1B_1 C1B_1 C2B_1 15(5) . . . . ?
C4B_1 S1B_1 C1B_1 C5_1 167(4) . . . . ?
C5_1 C1B_1 C2B_1 C3B_1 -158(5) . . . . ?
S1B_1 C1B_1 C2B_1 C3B_1 -11(6) . . . . ?
C1B_1 C2B_1 C3B_1 C4B_1 0(7) . . . . ?
C1B_1 C2B_1 C3B_1 C20_1 -166(4) . . . . ?
C2B_1 C3B_1 C4B_1 C12_1 175(6) . . . . ?
C20_1 C3B_1 C4B_1 C12_1 -19(12) . . . . ?
C2B_1 C3B_1 C4B_1 S1B_1 12(7) . . . . ?
C20_1 C3B_1 C4B_1 S1B_1 177(4) . . . . ?
C1B_1 S1B_1 C4B_1 C12_1 176(5) . . . . ?
C1B_1 S1B_1 C4B_1 C3B_1 -15(5) . . . . ?
C2_1 C1_1 C5_1 C6_1 -22.2(10) . . . . ?
S1_1 C1_1 C5_1 C6_1 159.5(4) . . . . ?
C2_1 C1_1 C5_1 C10_1 160.5(7) . . . . ?
S1_1 C1_1 C5_1 C10_1 -17.8(8) . . . . ?
C2B_1 C1B_1 C5_1 C6_1 139(4) . . . . ?
S1B_1 C1B_1 C5_1 C6_1 -6(5) . . . . ?
C2B_1 C1B_1 C5_1 C10_1 -49(6) . . . . ?
S1B_1 C1B_1 C5_1 C10_1 166(2) . . . . ?
C10_1 C5_1 C6_1 C7_1 1.1(4) . . . . ?
C1_1 C5_1 C6_1 C7_1 -176.4(4) . . . . ?
C1B_1 C5_1 C6_1 C7_1 174(3) . . . . ?
C5_1 C6_1 C7_1 C8_1 0.0(4) . . . . ?
C6_1 C7_1 C8_1 C9_1 -1.7(4) . . . . ?
C6_1 C7_1 C8_1 C11_1 176.2(3) . . . . ?
C7_1 C8_1 C9_1 C10_1 2.4(4) . . . . ?
C11_1 C8_1 C9_1 C10_1 -175.5(3) . . . . ?
C8_1 C9_1 C10_1 C5_1 -1.3(4) . . . . ?
C6_1 C5_1 C10_1 C9_1 -0.5(4) . . . . ?
C1_1 C5_1 C10_1 C9_1 177.0(4) . . . . ?
C1B_1 C5_1 C10_1 C9_1 -173(3) . . . . ?
C3B_1 C4B_1 C12_1 O1_1 -128(7) . . . . ?
S1B_1 C4B_1 C12_1 O1_1 36(5) . . . . ?
C3B_1 C4B_1 C12_1 C13_1 55(9) . . . . ?
S1B_1 C4B_1 C12_1 C13_1 -141(2) . . . . ?
C4_1 C3_1 C12_1 O1_1 -142.3(8) . . . . ?
C2_1 C3_1 C12_1 O1_1 39.0(10) . . . . ?
C4_1 C3_1 C12_1 C13_1 37.9(11) . . . . ?
C2_1 C3_1 C12_1 C13_1 -140.7(6) . . . . ?
O1_1 C12_1 C13_1 C18_1 -153.6(2) . . . . ?
C4B_1 C12_1 C13_1 C18_1 23(3) . . . . ?
C3_1 C12_1 C13_1 C18_1 26.1(5) . . . . ?
O1_1 C12_1 C13_1 C14_1 25.9(3) . . . . ?
C4B_1 C12_1 C13_1 C14_1 -157(3) . . . . ?
C3_1 C12_1 C13_1 C14_1 -154.4(4) . . . . ?
C18_1 C13_1 C14_1 C15_1 -2.3(3) . . . . ?
C12_1 C13_1 C14_1 C15_1 178.2(2) . . . . ?
C13_1 C14_1 C15_1 C16_1 1.2(4) . . . . ?
C14_1 C15_1 C16_1 C17_1 1.1(4) . . . . ?
C14_1 C15_1 C16_1 C19_1 -179.1(2) . . . . ?
C15_1 C16_1 C17_1 C18_1 -2.3(3) . . . . ?
C19_1 C16_1 C17_1 C18_1 177.9(2) . . . . ?
C16_1 C17_1 C18_1 C13_1 1.2(3) . . . . ?
C14_1 C13_1 C18_1 C17_1 1.1(3) . . . . ?
C12_1 C13_1 C18_1 C17_1 -179.4(2) . . . . ?
C3_1 C4_1 C20_1 O2_1 -156.5(9) . . . . ?
S1_1 C4_1 C20_1 O2_1 30.7(7) . . . . ?
C3_1 C4_1 C20_1 C21_1 24.3(12) . . . . ?
S1_1 C4_1 C20_1 C21_1 -148.5(4) . . . . ?
C4B_1 C3B_1 C20_1 O2_1 -142(5) . . . . ?
C2B_1 C3B_1 C20_1 O2_1 22(6) . . . . ?
C4B_1 C3B_1 C20_1 C21_1 43(6) . . . . ?
C2B_1 C3B_1 C20_1 C21_1 -153(4) . . . . ?
O2_1 C20_1 C21_1 C22_1 37.5(4) . . . . ?
C4_1 C20_1 C21_1 C22_1 -143.3(4) . . . . ?
C3B_1 C20_1 C21_1 C22_1 -147(2) . . . . ?
O2_1 C20_1 C21_1 C26_1 -142.9(3) . . . . ?
C4_1 C20_1 C21_1 C26_1 36.3(5) . . . . ?
C3B_1 C20_1 C21_1 C26_1 32(2) . . . . ?
C26_1 C21_1 C22_1 C23_1 -3.7(3) . . . . ?
C20_1 C21_1 C22_1 C23_1 175.9(2) . . . . ?
C21_1 C22_1 C23_1 C24_1 1.6(3) . . . . ?
C22_1 C23_1 C24_1 C25_1 1.8(3) . . . . ?
C22_1 C23_1 C24_1 C27_1 -177.7(2) . . . . ?
C23_1 C24_1 C25_1 C26_1 -2.9(3) . . . . ?
C27_1 C24_1 C25_1 C26_1 176.5(2) . . . . ?
C24_1 C25_1 C26_1 C21_1 0.7(3) . . . . ?
C22_1 C21_1 C26_1 C25_1 2.6(3) . . . . ?
C20_1 C21_1 C26_1 C25_1 -177.0(2) . . . . ?
C4_2 S1_2 C1_2 C2_2 2.7(10) . . . . ?
C4_2 S1_2 C1_2 C5_2 174.5(10) . . . . ?
C5_2 C1_2 C2_2 C3_2 -174.4(12) . . . . ?
S1_2 C1_2 C2_2 C3_2 -3.4(14) . . . . ?
C1_2 C2_2 C3_2 C4_2 2.3(15) . . . . ?
C1_2 C2_2 C3_2 C12_2 -173.6(11) . . . . ?
C2_2 C3_2 C4_2 C20_2 171.9(9) . . . . ?
C12_2 C3_2 C4_2 C20_2 -12(2) . . . . ?
C2_2 C3_2 C4_2 S1_2 -0.1(13) . . . . ?
C12_2 C3_2 C4_2 S1_2 175.6(10) . . . . ?
C1_2 S1_2 C4_2 C3_2 -1.5(10) . . . . ?
C1_2 S1_2 C4_2 C20_2 -175.0(8) . . . . ?
C4B_2 S1B_2 C1B_2 C2B_2 10(3) . . . . ?
C4B_2 S1B_2 C1B_2 C5_2 167(3) . . . . ?
C5_2 C1B_2 C2B_2 C3B_2 -173(3) . . . . ?
S1B_2 C1B_2 C2B_2 C3B_2 -17(4) . . . . ?
C1B_2 C2B_2 C3B_2 C4B_2 19(4) . . . . ?
C1B_2 C2B_2 C3B_2 C20_2 -174(3) . . . . ?
C2B_2 C3B_2 C4B_2 C12_2 175(4) . . . . ?
C20_2 C3B_2 C4B_2 C12_2 8(7) . . . . ?
C2B_2 C3B_2 C4B_2 S1B_2 -10(4) . . . . ?
C20_2 C3B_2 C4B_2 S1B_2 -177(2) . . . . ?
C1B_2 S1B_2 C4B_2 C12_2 176(3) . . . . ?
C1B_2 S1B_2 C4B_2 C3B_2 0(3) . . . . ?
C2_2 C1_2 C5_2 C6_2 -151.6(11) . . . . ?
S1_2 C1_2 C5_2 C6_2 38.2(12) . . . . ?
C2_2 C1_2 C5_2 C10_2 27.8(17) . . . . ?
S1_2 C1_2 C5_2 C10_2 -142.3(7) . . . . ?
C2B_2 C1B_2 C5_2 C6_2 15(5) . . . . ?
S1B_2 C1B_2 C5_2 C6_2 -137.0(16) . . . . ?
C2B_2 C1B_2 C5_2 C10_2 -158(3) . . . . ?
S1B_2 C1B_2 C5_2 C10_2 50(3) . . . . ?
C10_2 C5_2 C6_2 C7_2 -1.0(4) . . . . ?
C1_2 C5_2 C6_2 C7_2 178.5(6) . . . . ?
C1B_2 C5_2 C6_2 C7_2 -174(2) . . . . ?
C5_2 C6_2 C7_2 C8_2 0.7(4) . . . . ?
C6_2 C7_2 C8_2 C9_2 -0.1(4) . . . . ?
C6_2 C7_2 C8_2 C11_2 178.1(2) . . . . ?
C7_2 C8_2 C9_2 C10_2 -0.2(4) . . . . ?
C11_2 C8_2 C9_2 C10_2 -178.4(2) . . . . ?
C8_2 C9_2 C10_2 C5_2 -0.1(4) . . . . ?
C6_2 C5_2 C10_2 C9_2 0.7(4) . . . . ?
C1_2 C5_2 C10_2 C9_2 -178.8(7) . . . . ?
C1B_2 C5_2 C10_2 C9_2 174.8(16) . . . . ?
C3B_2 C4B_2 C12_2 O1_2 141(5) . . . . ?
S1B_2 C4B_2 C12_2 O1_2 -33(4) . . . . ?
C3B_2 C4B_2 C12_2 C13_2 -43(6) . . . . ?
S1B_2 C4B_2 C12_2 C13_2 142.0(17) . . . . ?
C2_2 C3_2 C12_2 O1_2 -35.3(14) . . . . ?
C4_2 C3_2 C12_2 O1_2 149.4(10) . . . . ?
C2_2 C3_2 C12_2 C13_2 141.9(9) . . . . ?
C4_2 C3_2 C12_2 C13_2 -33.4(15) . . . . ?
O1_2 C12_2 C13_2 C14_2 146.2(2) . . . . ?
C4B_2 C12_2 C13_2 C14_2 -29(2) . . . . ?
C3_2 C12_2 C13_2 C14_2 -31.0(6) . . . . ?
O1_2 C12_2 C13_2 C18_2 -32.2(3) . . . . ?
C4B_2 C12_2 C13_2 C18_2 153(2) . . . . ?
C3_2 C12_2 C13_2 C18_2 150.6(6) . . . . ?
C18_2 C13_2 C14_2 C15_2 0.0(3) . . . . ?
C12_2 C13_2 C14_2 C15_2 -178.4(2) . . . . ?
C13_2 C14_2 C15_2 C16_2 -1.2(3) . . . . ?
C14_2 C15_2 C16_2 C17_2 1.3(4) . . . . ?
C14_2 C15_2 C16_2 C19_2 -179.6(2) . . . . ?
C15_2 C16_2 C17_2 C18_2 -0.2(4) . . . . ?
C19_2 C16_2 C17_2 C18_2 -179.3(2) . . . . ?
C16_2 C17_2 C18_2 C13_2 -1.0(4) . . . . ?
C14_2 C13_2 C18_2 C17_2 1.1(3) . . . . ?
C12_2 C13_2 C18_2 C17_2 179.5(2) . . . . ?
C3_2 C4_2 C20_2 O2_2 156.3(11) . . . . ?
S1_2 C4_2 C20_2 O2_2 -32.0(8) . . . . ?
C3_2 C4_2 C20_2 C21_2 -24.3(14) . . . . ?
S1_2 C4_2 C20_2 C21_2 147.3(4) . . . . ?
C4B_2 C3B_2 C20_2 O2_2 143(3) . . . . ?
C2B_2 C3B_2 C20_2 O2_2 -23(3) . . . . ?
C4B_2 C3B_2 C20_2 C21_2 -42(4) . . . . ?
C2B_2 C3B_2 C20_2 C21_2 153(2) . . . . ?
O2_2 C20_2 C21_2 C22_2 144.6(3) . . . . ?
C4_2 C20_2 C21_2 C22_2 -34.7(6) . . . . ?
C3B_2 C20_2 C21_2 C22_2 -31.0(13) . . . . ?
O2_2 C20_2 C21_2 C26_2 -34.1(3) . . . . ?
C4_2 C20_2 C21_2 C26_2 146.6(5) . . . . ?
C3B_2 C20_2 C21_2 C26_2 150.2(13) . . . . ?
C26_2 C21_2 C22_2 C23_2 -1.2(3) . . . . ?
C20_2 C21_2 C22_2 C23_2 -179.9(2) . . . . ?
C21_2 C22_2 C23_2 C24_2 -0.6(3) . . . . ?
C22_2 C23_2 C24_2 C25_2 1.7(4) . . . . ?
C22_2 C23_2 C24_2 C27_2 -178.8(2) . . . . ?
C23_2 C24_2 C25_2 C26_2 -0.9(4) . . . . ?
C27_2 C24_2 C25_2 C26_2 179.6(2) . . . . ?
C24_2 C25_2 C26_2 C21_2 -0.9(4) . . . . ?
C22_2 C21_2 C26_2 C25_2 2.0(3) . . . . ?
C20_2 C21_2 C26_2 C25_2 -179.2(2) . . . . ?
